data_7150218
loop_
_publ_author_name
'Ohta, Eisuke'
'Higuchi, Hiroki'
'Kawai, Hidetoshi'
'Fujiwara, Kenshu'
'Suzuki, Takanori'

_publ_section_title
;
 Butane-1,4-diyl dications stabilized by steric factors:
 electrochiroptical response systems based on reversible
 interconversion between dihydro[5]helicene-type electron acceptors and
 electron-donating 1,1'-binaphthyls.
;
_journal_issue 16
_journal_name_full 'Organic &amp; biomolecular chemistry'
_journal_page_first 3024
_journal_page_last 3031
_journal_paper_doi 10.1039/b506435j
_journal_volume 3
_journal_year 2005
_chemical_formula_sum 'C52 H42 Cl12 O4 Sb2'
_chemical_formula_weight 1399.84
_space_group_IT_number 12
_symmetry_cell_setting monoclinic
_symmetry_Int_Tables_number 12
_symmetry_space_group_name_Hall '-C 2y'
_symmetry_space_group_name_H-M 'C 1 2/m 1'
_cell_angle_alpha 90.000(2)
_cell_angle_beta 115.457(3)
_cell_angle_gamma 90.000(2)
_cell_formula_units_Z 4
_cell_length_a 18.425(7)
_cell_length_b 34.50(1)
_cell_length_c 10.674(4)
_cell_measurement_reflns_used 6769
_cell_measurement_temperature 293.1
_cell_measurement_theta_max 27.5
_cell_measurement_theta_min 3.2
_cell_volume 6126(4)
_computing_cell_refinement CRYSTALCLEAR
_computing_data_collection CRYSTALCLEAR
_computing_data_reduction 'teXsan Ver. 1.11'
_computing_publication_material 'teXsan Ver. 1.11'
_computing_structure_refinement 'teXsan Ver. 1.10'
_computing_structure_solution SIR92
_diffrn_detector_area_resol_mean 14.71
_diffrn_measured_fraction_theta_full 0.9841
_diffrn_measured_fraction_theta_max 0.9841
_diffrn_measurement_device_type 'Rigaku/MSC Mercury CCD'
_diffrn_measurement_method \w
_diffrn_radiation_type 'Mo K\a'
_diffrn_radiation_wavelength 0.7107
_diffrn_reflns_av_R_equivalents 0.051
_diffrn_reflns_limit_h_max 23
_diffrn_reflns_limit_h_min -15
_diffrn_reflns_limit_k_max 44
_diffrn_reflns_limit_k_min -42
_diffrn_reflns_limit_l_max 10
_diffrn_reflns_limit_l_min -13
_diffrn_reflns_number 25805
_diffrn_reflns_theta_full 27.49
_diffrn_reflns_theta_max 27.49
_exptl_absorpt_coefficient_mu 1.443
_exptl_absorpt_correction_T_max 0.993
_exptl_absorpt_correction_T_min 0.993
_exptl_absorpt_correction_type none
_exptl_crystal_colour Red
_exptl_crystal_density_diffrn 1.518
_exptl_crystal_density_method 'not measured'
_exptl_crystal_description Platelet
_exptl_crystal_size_max 0.200
_exptl_crystal_size_mid 0.050
_exptl_crystal_size_min 0.005
_refine_diff_density_max 2.35
_refine_diff_density_min -2.30
_refine_ls_extinction_method none
_refine_ls_goodness_of_fit_ref 0.740
_refine_ls_hydrogen_treatment noref
_refine_ls_number_parameters 322
_refine_ls_number_reflns 7041
_refine_ls_R_factor_gt 0.0542
_refine_ls_shift/su_max 0.0213
_refine_ls_structure_factor_coef Fsqd
_refine_ls_weighting_details 'w = 1/[\s^2^(Fo^2^) + (0.05000(Max(Fo^2^,0) + 2Fc^2^)/3)^2^]'
_refine_ls_weighting_scheme calc
_refine_ls_wR_factor_ref 0.1598
_reflns_number_gt 1874
_reflns_number_total 7050
_reflns_threshold_expression F^2^>2.0\s(F^2^)
_cod_data_source_file b506435j.txt
_cod_data_source_block '_040319r'
_cod_original_cell_volume 6125.4(3)
_cod_original_formula_sum 'C52 H42 Cl12 O4 Sb2 '
_cod_database_code 7150218

loop_
_symmetry_equiv_pos_as_xyz
x,y,z
x,-y,z
-x,-y,-z
-x,y,-z
1/2+x,1/2+y,z
1/2+x,1/2-y,z
1/2-x,1/2-y,-z
1/2-x,1/2+y,-z

loop_
_atom_site_label
_atom_site_type_symbol
_atom_site_fract_x
_atom_site_fract_y
_atom_site_fract_z
_atom_site_U_iso_or_equiv
_atom_site_adp_type
_atom_site_occupancy
_atom_site_calc_flag
_atom_site_refinement_flags
_atom_site_disorder_assembly
_atom_site_disorder_group
Sb(1) Sb 1.0000 0.29407(2) 0.0000 0.0551(2) Uani 1.00 d S . .
Sb(2) Sb 0.81166(7) 0.0000 0.21359(9) 0.1095(3) Uani 1.00 d S . .
Cl(1) Cl 1.0000 0.36163(8) 0.0000 0.099(1) Uani 1.00 d S . .
Cl(2) Cl 1.0000 0.22533(8) 0.0000 0.0916(9) Uani 1.00 d S . .
Cl(3) Cl 1.1184(1) 0.29190(8) 0.2079(2) 0.0992(7) Uani 1.00 d . . .
Cl(4) Cl 0.9224(1) 0.29314(6) 0.1280(2) 0.0699(5) Uani 1.00 d . . .
Cl(5) Cl 0.8838(8) 0.0000 0.4496(6) 0.401(5) Uani 1.00 d S . .
Cl(6) Cl 0.7437(3) 0.0000 -0.0255(4) 0.163(2) Uani 1.00 d S . .
Cl(7) Cl 0.7286(2) 0.04765(8) 0.2351(4) 0.225(1) Uani 1.00 d . . .
Cl(8) Cl 0.8932(2) 0.0493(1) 0.1973(4) 0.187(2) Uani 1.00 d . . .
O(1) O 0.4154(4) 0.4070(2) 0.8392(6) 0.134(3) Uani 1.00 d . . .
O(2) O 0.2259(3) 0.3596(2) -0.1373(5) 0.093(2) Uani 1.00 d . . .
C(1) C 0.4567(3) 0.2089(2) 0.4860(5) 0.042(1) Uani 1.00 d . . .
C(2) C 0.4133(4) 0.2421(2) 0.4410(6) 0.047(2) Uani 1.00 d . . .
C(3) C 0.3297(4) 0.2427(2) 0.3967(6) 0.053(2) Uani 1.00 d . . .
C(4) C 0.2903(4) 0.2098(2) 0.4039(6) 0.058(2) Uani 1.00 d . . .
C(5) C 0.3328(4) 0.1767(2) 0.4629(6) 0.051(2) Uani 1.00 d . . .
C(6) C 0.2929(4) 0.1440(2) 0.4836(7) 0.072(2) Uani 1.00 d . . .
C(7) C 0.3349(5) 0.1122(2) 0.5550(8) 0.078(2) Uani 1.00 d . . .
C(8) C 0.4200(5) 0.1121(2) 0.6149(7) 0.072(2) Uani 1.00 d . . .
C(9) C 0.4592(4) 0.1431(2) 0.5917(6) 0.057(2) Uani 1.00 d . . .
C(10) C 0.4180(3) 0.1758(2) 0.5122(6) 0.046(2) Uani 1.00 d . . .
C(11) C 0.4586(4) 0.2788(2) 0.4378(6) 0.054(2) Uani 1.00 d . . .
C(12) C 0.4104(3) 0.3150(2) 0.4078(6) 0.047(2) Uani 1.00 d . . .
C(13) C 0.4136(4) 0.3391(2) 0.5188(6) 0.055(2) Uani 1.00 d . . .
C(14) C 0.4216(4) 0.3236(2) 0.6474(7) 0.069(2) Uani 1.00 d . . .
C(15) C 0.4222(4) 0.3478(3) 0.7503(7) 0.084(3) Uani 1.00 d . . .
C(16) C 0.4168(5) 0.3872(3) 0.7320(8) 0.090(3) Uani 1.00 d . . .
C(17) C 0.4116(4) 0.4034(2) 0.6118(8) 0.076(2) Uani 1.00 d . . .
C(18) C 0.4107(4) 0.3798(2) 0.5074(7) 0.061(2) Uani 1.00 d . . .
C(19) C 0.4004(9) 0.4452(4) 0.827(1) 0.197(6) Uani 1.00 d . . .
C(20) C 0.3618(3) 0.3258(2) 0.2690(6) 0.048(2) Uani 1.00 d . . .
C(21) C 0.3700(4) 0.3094(2) 0.1522(7) 0.068(2) Uani 1.00 d . . .
C(22) C 0.3229(4) 0.3204(3) 0.0213(7) 0.080(3) Uani 1.00 d . . .
C(23) C 0.2630(4) 0.3486(2) -0.0052(7) 0.066(2) Uani 1.00 d . . .
C(24) C 0.2487(4) 0.3627(2) 0.1018(7) 0.061(2) Uani 1.00 d . . .
C(25) C 0.2951(4) 0.3514(2) 0.2355(6) 0.055(2) Uani 1.00 d . . .
C(26) C 0.1670(5) 0.3932(3) -0.1772(8) 0.117(3) Uani 1.00 d . . .
H(1) H 0.2997 0.2667 0.3587 0.0607 Uiso 1.00 calc . . .
H(2) H 0.2316 0.2102 0.3635 0.0605 Uiso 1.00 calc . . .
H(3) H 0.2344 0.1431 0.4478 0.0758 Uiso 1.00 calc . . .
H(4) H 0.3087 0.0909 0.5707 0.0864 Uiso 1.00 calc . . .
H(5) H 0.4497 0.0906 0.6692 0.0789 Uiso 1.00 calc . . .
H(6) H 0.5189 0.1431 0.6332 0.0579 Uiso 1.00 calc . . .
H(7) H 0.4722 0.2754 0.3602 0.0592 Uiso 1.00 calc . . .
H(8) H 0.4260 0.2956 0.6614 0.0705 Uiso 1.00 calc . . .
H(9) H 0.4276 0.3372 0.8400 0.0879 Uiso 1.00 calc . . .
H(10) H 0.4129 0.4315 0.6041 0.0748 Uiso 1.00 calc . . .
H(11) H 0.4076 0.3915 0.4215 0.0662 Uiso 1.00 calc . . .
H(12) H 0.3973 0.4601 0.8979 0.1827 Uiso 1.00 calc . . .
H(13) H 0.4374 0.4604 0.7964 0.1827 Uiso 1.00 calc . . .
H(14) H 0.3461 0.4518 0.7413 0.1827 Uiso 1.00 calc . . .
H(15) H 0.4103 0.2895 0.1688 0.0724 Uiso 1.00 calc . . .
H(16) H 0.3347 0.3095 -0.0529 0.0955 Uiso 1.00 calc . . .
H(17) H 0.2026 0.3803 0.0801 0.0677 Uiso 1.00 calc . . .
H(18) H 0.2831 0.3617 0.3092 0.0654 Uiso 1.00 calc . . .
H(19) H 0.1900 0.4148 -0.1259 0.1079 Uiso 1.00 calc . . .
H(20) H 0.1437 0.3964 -0.2715 0.1079 Uiso 1.00 calc . . .
H(21) H 0.1228 0.3846 -0.1506 0.1079 Uiso 1.00 calc . . .

loop_
_atom_site_aniso_label
_atom_site_aniso_U_11
_atom_site_aniso_U_22
_atom_site_aniso_U_33
_atom_site_aniso_U_12
_atom_site_aniso_U_13
_atom_site_aniso_U_23
Sb(1) 0.0633(4) 0.0565(4) 0.0484(3) 0.0000 0.0267(3) 0.0000
Sb(2) 0.1895(9) 0.0620(5) 0.1043(6) 0.0000 0.0891(5) 0.0000
Cl(1) 0.147(2) 0.059(2) 0.121(2) 0.0000 0.087(2) 0.0000
Cl(2) 0.129(2) 0.057(2) 0.127(2) 0.0000 0.090(2) 0.0000
Cl(3) 0.071(1) 0.160(2) 0.055(1) 0.003(2) 0.0167(9) -0.007(1)
Cl(4) 0.084(1) 0.076(1) 0.0643(9) 0.005(1) 0.0462(7) 0.0007(9)
Cl(5) 0.80(2) 0.172(6) 0.100(4) 0.0000 0.064(7) 0.0000
Cl(6) 0.203(5) 0.126(3) 0.121(3) 0.0000 0.034(3) 0.0000
Cl(7) 0.395(3) 0.061(2) 0.393(3) 0.005(2) 0.336(2) -0.004(2)
Cl(8) 0.196(3) 0.137(3) 0.247(4) -0.063(3) 0.115(3) -0.041(3)
O(1) 0.157(5) 0.152(6) 0.099(4) 0.039(5) 0.060(4) -0.031(4)
O(2) 0.085(4) 0.126(5) 0.049(3) -0.001(4) 0.012(3) 0.012(3)
C(1) 0.047(3) 0.039(3) 0.037(3) -0.003(3) 0.016(2) -0.005(3)
C(2) 0.046(3) 0.045(4) 0.052(3) 0.001(3) 0.023(3) -0.001(3)
C(3) 0.041(3) 0.050(4) 0.061(4) 0.005(3) 0.015(3) 0.000(3)
C(4) 0.043(3) 0.064(4) 0.069(4) -0.007(4) 0.026(3) -0.005(3)
C(5) 0.057(4) 0.049(4) 0.053(3) -0.012(3) 0.030(3) -0.005(3)
C(6) 0.062(4) 0.069(5) 0.082(5) -0.006(4) 0.027(4) 0.004(4)
C(7) 0.088(5) 0.061(5) 0.097(5) -0.018(4) 0.051(4) -0.005(4)
C(8) 0.085(5) 0.058(4) 0.068(4) 0.000(4) 0.030(4) 0.011(4)
C(9) 0.069(4) 0.041(4) 0.060(4) -0.007(3) 0.027(3) 0.004(3)
C(10) 0.048(3) 0.043(4) 0.048(3) 0.000(3) 0.023(3) -0.004(3)
C(11) 0.058(4) 0.048(4) 0.058(4) 0.009(3) 0.026(3) 0.001(3)
C(12) 0.046(3) 0.039(3) 0.058(3) 0.002(3) 0.023(3) 0.010(3)
C(13) 0.054(4) 0.056(4) 0.056(4) 0.012(3) 0.023(3) 0.004(3)
C(14) 0.067(4) 0.086(5) 0.062(4) 0.031(4) 0.035(3) 0.017(4)
C(15) 0.086(5) 0.118(7) 0.058(4) 0.040(5) 0.040(3) 0.012(4)
C(16) 0.103(6) 0.104(7) 0.069(5) 0.025(5) 0.042(4) -0.013(5)
C(17) 0.080(5) 0.064(5) 0.077(5) 0.009(4) 0.028(4) -0.012(4)
C(18) 0.057(4) 0.061(4) 0.060(4) 0.004(4) 0.022(3) -0.002(3)
C(19) 0.26(1) 0.19(1) 0.155(9) 0.02(1) 0.104(9) -0.079(9)
C(20) 0.042(3) 0.045(4) 0.059(4) 0.004(3) 0.022(3) 0.001(3)
C(21) 0.075(4) 0.071(5) 0.062(4) 0.017(4) 0.032(3) -0.004(4)
C(22) 0.078(5) 0.117(7) 0.047(4) 0.012(5) 0.030(3) -0.007(4)
C(23) 0.066(5) 0.069(5) 0.054(4) -0.013(4) 0.019(3) 0.001(4)
C(24) 0.061(4) 0.056(4) 0.056(4) 0.015(4) 0.014(3) 0.004(3)
C(25) 0.058(4) 0.053(4) 0.053(4) 0.012(3) 0.022(3) -0.009(3)
C(26) 0.093(6) 0.126(8) 0.072(5) 0.024(6) -0.021(5) -0.028(5)

loop_
_atom_type_symbol
_atom_type_description
_atom_type_scat_dispersion_real
_atom_type_scat_dispersion_imag
_atom_type_scat_source
C C 0.003 0.002
;International Tables for Crystallography
(1992, Vol. C, Tables 4.2.6.8 and 6.1.1.1)
;
H H 0.000 0.000
;International Tables for Crystallography
(1992, Vol. C, Table 6.1.1.2)
;
Cl Cl 0.148 0.159
;International Tables for Crystallography
(1992, Vol. C, Tables 4.2.6.8 and 6.1.1.1)
;
O O 0.011 0.006
;International Tables for Crystallography
(1992, Vol. C, Tables 4.2.6.8 and 6.1.1.1)
;
Sb Sb -0.587 1.546
;International Tables for Crystallography
(1992, Vol. C, Tables 4.2.6.8 and 6.1.1.1)
;

loop_
_geom_angle_atom_site_label_1
_geom_angle_atom_site_label_2
_geom_angle_atom_site_label_3
_geom_angle
_geom_angle_site_symmetry_1
_geom_angle_site_symmetry_2
_geom_angle_site_symmetry_3
_geom_angle_publ_flag
Cl(1) Sb(1) Cl(2) 180.0 . . . yes
Cl(1) Sb(1) Cl(3) 91.82(7) . . . yes
Cl(1) Sb(1) Cl(3) 91.82(7) . . 4_755 yes
Cl(1) Sb(1) Cl(4) 90.77(5) . . . yes
Cl(1) Sb(1) Cl(4) 90.77(5) . . 4_755 yes
Cl(2) Sb(1) Cl(3) 88.18(7) . . . yes
Cl(2) Sb(1) Cl(3) 88.18(7) . . 4_755 yes
Cl(2) Sb(1) Cl(4) 89.23(5) . . . yes
Cl(2) Sb(1) Cl(4) 89.23(5) . . 4_755 yes
Cl(3) Sb(1) Cl(3) 176.4(1) . . 4_755 yes
Cl(3) Sb(1) Cl(4) 90.03(7) . . . yes
Cl(3) Sb(1) Cl(4) 89.92(7) . . 4_755 yes
Cl(3) Sb(1) Cl(4) 89.92(7) 4_755 . . yes
Cl(3) Sb(1) Cl(4) 90.03(7) 4_755 . 4_755 yes
Cl(4) Sb(1) Cl(4) 178.45(10) . . 4_755 yes
Cl(5) Sb(2) Cl(6) 177.7(4) . . . yes
Cl(5) Sb(2) Cl(7) 89.2(3) . . . yes
Cl(5) Sb(2) Cl(7) 89.2(3) . . 2_555 yes
Cl(5) Sb(2) Cl(8) 89.7(3) . . . yes
Cl(5) Sb(2) Cl(8) 89.7(3) . . 2_555 yes
Cl(6) Sb(2) Cl(7) 92.4(1) . . . yes
Cl(6) Sb(2) Cl(7) 92.4(1) . . 2_555 yes
Cl(6) Sb(2) Cl(8) 88.7(1) . . . yes
Cl(6) Sb(2) Cl(8) 88.7(1) . . 2_555 yes
Cl(7) Sb(2) Cl(7) 90.1(2) . . 2_555 yes
Cl(7) Sb(2) Cl(8) 88.0(1) . . . yes
Cl(7) Sb(2) Cl(8) 177.7(1) . . 2_555 yes
Cl(7) Sb(2) Cl(8) 177.7(1) 2_555 . . yes
Cl(7) Sb(2) Cl(8) 88.0(1) 2_555 . 2_555 yes
Cl(8) Sb(2) Cl(8) 94.0(2) . . 2_555 yes
C(16) O(1) C(19) 119.6(9) . . . yes
C(23) O(2) C(26) 119.6(6) . . . yes
C(1) C(1) C(2) 119.1(4) 4_656 . . yes
C(1) C(1) C(10) 122.6(4) 4_656 . . yes
C(2) C(1) C(10) 118.1(5) . . . yes
C(1) C(2) C(3) 121.7(6) . . . yes
C(1) C(2) C(11) 117.5(5) . . . yes
C(3) C(2) C(11) 120.7(6) . . . yes
C(2) C(3) C(4) 120.0(6) . . . yes
C(3) C(4) C(5) 120.3(6) . . . yes
C(4) C(5) C(6) 120.2(6) . . . yes
C(4) C(5) C(10) 120.4(6) . . . yes
C(6) C(5) C(10) 119.3(6) . . . yes
C(5) C(6) C(7) 121.2(7) . . . yes
C(6) C(7) C(8) 120.4(7) . . . yes
C(7) C(8) C(9) 118.8(7) . . . yes
C(8) C(9) C(10) 122.7(6) . . . yes
C(1) C(10) C(5) 118.2(5) . . . yes
C(1) C(10) C(9) 124.5(5) . . . yes
C(5) C(10) C(9) 117.3(6) . . . yes
C(2) C(11) C(11) 109.4(4) . . 4_656 yes
C(2) C(11) C(12) 114.9(5) . . . yes
C(11) C(11) C(12) 117.8(4) 4_656 . . yes
C(11) C(12) C(13) 120.2(5) . . . yes
C(11) C(12) C(20) 119.9(5) . . . yes
C(13) C(12) C(20) 120.0(5) . . . yes
C(12) C(13) C(14) 122.3(6) . . . yes
C(12) C(13) C(18) 121.5(6) . . . yes
C(14) C(13) C(18) 116.2(6) . . . yes
C(13) C(14) C(15) 120.4(7) . . . yes
C(14) C(15) C(16) 120.9(7) . . . yes
O(1) C(16) C(15) 114.2(8) . . . yes
O(1) C(16) C(17) 125.1(9) . . . yes
C(15) C(16) C(17) 120.7(7) . . . yes
C(16) C(17) C(18) 119.5(7) . . . yes
C(13) C(18) C(17) 122.3(6) . . . yes
C(12) C(20) C(21) 123.5(6) . . . yes
C(12) C(20) C(25) 121.0(5) . . . yes
C(21) C(20) C(25) 115.2(5) . . . yes
C(20) C(21) C(22) 122.0(7) . . . yes
C(21) C(22) C(23) 120.3(6) . . . yes
O(2) C(23) C(22) 114.3(7) . . . yes
O(2) C(23) C(24) 126.1(7) . . . yes
C(22) C(23) C(24) 119.7(6) . . . yes
C(23) C(24) C(25) 120.7(6) . . . yes
C(20) C(25) C(24) 121.5(6) . . . yes

loop_
_geom_bond_atom_site_label_1
_geom_bond_atom_site_label_2
_geom_bond_distance
_geom_bond_site_symmetry_1
_geom_bond_site_symmetry_2
_geom_bond_publ_flag
Sb(1) Cl(1) 2.331(3) . . yes
Sb(1) Cl(2) 2.371(3) . . yes
Sb(1) Cl(3) 2.351(2) . . yes
Sb(1) Cl(3) 2.351(2) . 4_755 yes
Sb(1) Cl(4) 2.365(2) . . yes
Sb(1) Cl(4) 2.365(2) . 4_755 yes
Sb(2) Cl(5) 2.287(6) . . yes
Sb(2) Cl(6) 2.309(4) . . yes
Sb(2) Cl(7) 2.324(3) . . yes
Sb(2) Cl(7) 2.324(3) . 2_555 yes
Sb(2) Cl(8) 2.325(4) . . yes
Sb(2) Cl(8) 2.325(4) . 2_555 yes
O(1) C(16) 1.342(9) . . yes
O(1) C(19) 1.34(1) . . yes
O(2) C(23) 1.330(7) . . yes
O(2) C(26) 1.520(10) . . yes
C(1) C(1) 1.49(1) . 4_656 yes
C(1) C(2) 1.361(7) . . yes
C(1) C(10) 1.433(8) . . yes
C(2) C(3) 1.403(8) . . yes
C(2) C(11) 1.526(8) . . yes
C(3) C(4) 1.366(8) . . yes
C(4) C(5) 1.376(8) . . yes
C(5) C(6) 1.415(9) . . yes
C(5) C(10) 1.427(8) . . yes
C(6) C(7) 1.368(10) . . yes
C(7) C(8) 1.417(10) . . yes
C(8) C(9) 1.373(9) . . yes
C(9) C(10) 1.420(8) . . yes
C(11) C(11) 1.53(1) . 4_656 yes
C(11) C(12) 1.486(8) . . yes
C(12) C(13) 1.426(8) . . yes
C(12) C(20) 1.412(8) . . yes
C(13) C(14) 1.421(9) . . yes
C(13) C(18) 1.410(9) . . yes
C(14) C(15) 1.376(10) . . yes
C(15) C(16) 1.37(1) . . yes
C(16) C(17) 1.36(1) . . yes
C(17) C(18) 1.374(9) . . yes
C(20) C(21) 1.435(8) . . yes
C(20) C(25) 1.430(8) . . yes
C(21) C(22) 1.344(9) . . yes
C(22) C(23) 1.407(10) . . yes
C(23) C(24) 1.367(9) . . yes
C(24) C(25) 1.368(8) . . yes
